data_1549111
loop_
_publ_author_name
'Thangavadivale, Vargini'
'Aguiar, Pedro M.'
'Jasim, Naseralla A.'
'Pike, Sarah J.'
'Smith, Dan A.'
'Whitwood, Adrian C.'
'Brammer, Lee'
'Perutz, Robin N.'

_publ_section_title
;
 Self-complementary nickel halides enable multifaceted comparisons of
 intermolecular halogen bonds: fluoride ligands <i>vs.</i> other halides.
;
_journal_issue 15
_journal_name_full 'Chemical science'
_journal_page_first 3767
_journal_page_last 3781
_journal_paper_doi 10.1039/c8sc00890f
_journal_volume 9
_journal_year 2018
_chemical_absolute_configuration ad
_chemical_formula_moiety 'C18 H30 F4 I2 Ni P2'
_chemical_formula_sum 'C18 H30 F4 I2 Ni P2'
_chemical_formula_weight 696.87
_chemical_name_systematic 'Vargini's Ni(I)(PEt3)2(C6F4I)'
_space_group_crystal_system orthorhombic
_space_group_IT_number 36
_space_group_name_Hall 'C 2c -2'
_space_group_name_H-M_alt 'C m c 21'
_symmetry_space_group_name_Hall 'C 2c -2'
_symmetry_space_group_name_H-M 'C m c 21'
_atom_sites_solution_hydrogens geom
_atom_sites_solution_primary direct
_audit_creation_date 2018-01-11
_audit_creation_method
;
Olex2 1.2
(compiled 2017.08.10 svn.r3458 for OlexSys, GUI svn.r5381)
;
_audit_update_record
;
2018-02-23 deposited with the CCDC.
2018-03-19 downloaded from the CCDC.
;
_cell_angle_alpha 90
_cell_angle_beta 90
_cell_angle_gamma 90
_cell_formula_units_Z 4
_cell_length_a 12.6196(2)
_cell_length_b 14.8011(4)
_cell_length_c 13.2994(2)
_cell_measurement_reflns_used 7693
_cell_measurement_temperature 110.05(10)
_cell_measurement_theta_max 32.2220
_cell_measurement_theta_min 3.1790
_cell_volume 2484.11(9)
_computing_cell_refinement 'CrysAlisPro 1.171.38.46 (Rigaku OD, 2015)'
_computing_data_collection 'CrysAlisPro 1.171.38.46 (Rigaku OD, 2015)'
_computing_data_reduction 'CrysAlisPro 1.171.38.46 (Rigaku OD, 2015)'
_computing_molecular_graphics 'Olex2 (Dolomanov et al., 2009)'
_computing_publication_material 'Olex2 (Dolomanov et al., 2009)'
_computing_structure_refinement 'ShelXL (Sheldrick, 2015)'
_computing_structure_solution 'ShelXS (Sheldrick, 2008)'
_diffrn_ambient_environment N~2~
_diffrn_ambient_temperature 110.05(10)
_diffrn_detector 'CCD plate'
_diffrn_detector_area_resol_mean 16.1450
_diffrn_detector_type Eos
_diffrn_measured_fraction_theta_full 0.998
_diffrn_measured_fraction_theta_max 0.998
_diffrn_measurement_details
;
List of Runs (angles in degrees, time in seconds):

  # Type    Start    End  Width  t~exp~   \w     \q     \k     \f   Frames
#--------------------------------------------------------------------------
  1  \w    -22.00  30.00   1.00   18.00    --  -25.17  77.00 120.00   52
  2  \w     19.00  89.00   1.00   18.00    --   26.57  77.00-180.00   70
  3  \w     34.00  73.00   1.00   18.00    --   26.57  77.00 -30.00   39
  4  \w      6.00  63.00   1.00   18.00    --   26.57  57.00  90.00   57
  5  \w     34.00 103.00   1.00   18.00    --   26.57-178.00  60.00   69
;
_diffrn_measurement_device 'four-circle diffractometer'
_diffrn_measurement_device_type 'SuperNova, Single source at offset, Eos'
_diffrn_measurement_method '\w scans'
_diffrn_orient_matrix_type 'CrysAlisPro convention (1999,Acta A55,543-557)'
_diffrn_orient_matrix_UB_11 0.0128197000
_diffrn_orient_matrix_UB_12 0.0259003000
_diffrn_orient_matrix_UB_13 0.0451556000
_diffrn_orient_matrix_UB_21 -0.0438711000
_diffrn_orient_matrix_UB_22 0.0223101000
_diffrn_orient_matrix_UB_23 0.0039832000
_diffrn_orient_matrix_UB_31 -0.0144221000
_diffrn_orient_matrix_UB_32 -0.0447400000
_diffrn_orient_matrix_UB_33 0.0281344000
_diffrn_radiation_monochromator mirror
_diffrn_radiation_probe x-ray
_diffrn_radiation_type MoK\a
_diffrn_radiation_wavelength 0.71073
_diffrn_reflns_av_R_equivalents 0.0210
_diffrn_reflns_av_unetI/netI 0.0265
_diffrn_reflns_Laue_measured_fraction_full 0.998
_diffrn_reflns_Laue_measured_fraction_max 0.998
_diffrn_reflns_limit_h_max 15
_diffrn_reflns_limit_h_min -17
_diffrn_reflns_limit_k_max 20
_diffrn_reflns_limit_k_min -19
_diffrn_reflns_limit_l_max 18
_diffrn_reflns_limit_l_min -18
_diffrn_reflns_number 8209
_diffrn_reflns_point_group_measured_fraction_full 0.955
_diffrn_reflns_point_group_measured_fraction_max 0.930
_diffrn_reflns_theta_full 25.242
_diffrn_reflns_theta_max 30.054
_diffrn_reflns_theta_min 3.063
_diffrn_source 'micro-focus sealed X-ray tube'
_diffrn_source_type 'SuperNova (Mo) X-ray Source'
_exptl_absorpt_coefficient_mu 3.427
_exptl_absorpt_correction_T_max 1.000
_exptl_absorpt_correction_T_min 0.491
_exptl_absorpt_correction_type gaussian
_exptl_absorpt_process_details
;
CrysAlisPro 1.171.38.46 (Rigaku Oxford Diffraction, 2015)
Numerical absorption correction based on gaussian integration over
            a multifaceted crystal model
Empirical absorption correction using spherical harmonics,
 implemented in SCALE3 ABSPACK scaling algorithm.
;
_exptl_crystal_colour 'clear red'
_exptl_crystal_colour_lustre clear
_exptl_crystal_colour_primary red
_exptl_crystal_density_diffrn 1.863
_exptl_crystal_description block
_exptl_crystal_F_000 1352
_exptl_crystal_recrystallization_method 'Re-crystallisation from solvent: Benzene'
_exptl_crystal_size_max 0.23
_exptl_crystal_size_mid 0.144
_exptl_crystal_size_min 0.041
_refine_diff_density_max 0.477
_refine_diff_density_min -1.024
_refine_diff_density_rms 0.076
_refine_ls_abs_structure_details
;
 Flack x determined using 1452 quotients [(I+)-(I-)]/[(I+)+(I-)]
 (Parsons, Flack and Wagner, Acta Cryst. B69 (2013) 249-259).
;
_refine_ls_abs_structure_Flack -0.004(11)
_refine_ls_extinction_method none
_refine_ls_goodness_of_fit_ref 1.065
_refine_ls_hydrogen_treatment constr
_refine_ls_matrix_type full
_refine_ls_number_parameters 145
_refine_ls_number_reflns 3532
_refine_ls_number_restraints 1
_refine_ls_restrained_S_all 1.065
_refine_ls_R_factor_all 0.0220
_refine_ls_R_factor_gt 0.0204
_refine_ls_shift/su_max 0.000
_refine_ls_shift/su_mean 0.000
_refine_ls_structure_factor_coef Fsqd
_refine_ls_weighting_details 'w=1/[\s^2^(Fo^2^)+(0.0186P)^2^+0.8287P] where P=(Fo^2^+2Fc^2^)/3'
_refine_ls_weighting_scheme calc
_refine_ls_wR_factor_gt 0.0434
_refine_ls_wR_factor_ref 0.0447
_reflns_Friedel_coverage 0.791
_reflns_Friedel_fraction_full 0.909
_reflns_Friedel_fraction_max 0.857
_reflns_number_gt 3400
_reflns_number_total 3532
_reflns_threshold_expression 'I > 2\s(I)'
_cod_data_source_file c8sc00890f2.cif
_cod_data_source_block 1oI(alpha)_rnp1331
_cod_depositor_comments 'Adding full bibliography for 1549107--1549121.cif.'
_cod_database_code 1549111
_shelx_shelxl_version_number 2014/7
_chemical_oxdiff_formula 'C18 H30 F4 I2 Ni1 P2'
_chemical_oxdiff_usercomment 'Vargini's Ni(I)(PEt3)2(C6F4I)'
_shelx_space_group_comment
;
The symmetry employed for this shelxl refinement is uniquely defined
by the following loop, which should always be used as a source of
symmetry information in preference to the above space-group names.
They are only intended as comments.
;
_shelx_estimated_absorpt_t_max 0.872
_shelx_estimated_absorpt_t_min 0.506
_reflns_odcompleteness_completeness 99.80
_reflns_odcompleteness_iscentric 1
_reflns_odcompleteness_theta 30.01
_olex2_refinement_description
;
1. Fixed Uiso
 At 1.2 times of:
  All C(H,H) groups
 At 1.5 times of:
  All C(H,H,H) groups
2.a Secondary CH2 refined with riding coordinates:
 C7(H7A,H7B), C9(H9A,H9B), C11(H11A,H11B)
2.b Idealised Me refined as rotating group:
 C8(H8A,H8B,H8C), C10(H10A,H10B,H10C), C12(H12A,H12B,H12C)
;
_olex2_date_sample_data_collection 2013-08-15
_olex2_submission_special_instructions 'No special instructions were received'
_oxdiff_exptl_absorpt_empirical_details
;
Empirical correction (ABSPACK) includes:
- Absorption correction using spherical harmonics
- Frame scaling
;
_oxdiff_exptl_absorpt_empirical_full_max 1.258
_oxdiff_exptl_absorpt_empirical_full_min 0.882

loop_
_space_group_symop_operation_xyz
'x, y, z'
'-x, -y, z+1/2'
'-x, y, z'
'x, -y, z+1/2'
'x+1/2, y+1/2, z'
'-x+1/2, -y+1/2, z+1/2'
'-x+1/2, y+1/2, z'
'x+1/2, -y+1/2, z+1/2'

loop_
_atom_site_label
_atom_site_type_symbol
_atom_site_fract_x
_atom_site_fract_y
_atom_site_fract_z
_atom_site_U_iso_or_equiv
_atom_site_adp_type
_atom_site_occupancy
_atom_site_site_symmetry_order
_atom_site_calc_flag
_atom_site_refinement_flags_posn
_atom_site_refinement_flags_adp
_atom_site_refinement_flags_occupancy
C1 C 0.0000 0.2854(3) 0.2569(3) 0.0164(8) Uani 1 2 d S T P
C2 C 0.0000 0.2665(3) 0.1536(3) 0.0168(9) Uani 1 2 d S T P
C3 C 0.0000 0.3341(3) 0.0819(3) 0.0174(9) Uani 1 2 d S T P
C4 C 0.0000 0.4239(3) 0.1083(4) 0.0209(9) Uani 1 2 d S T P
C5 C 0.0000 0.4456(3) 0.2097(3) 0.0190(9) Uani 1 2 d S T P
C6 C 0.0000 0.3767(3) 0.2796(3) 0.0157(8) Uani 1 2 d S T P
C7 C 0.2421(3) 0.2574(3) 0.2639(3) 0.0263(7) Uani 1 1 d . . .
H7A H 0.2198 0.2287 0.2001 0.032 Uiso 1 1 calc R . .
H7B H 0.2159 0.3204 0.2628 0.032 Uiso 1 1 calc R . .
C8 C 0.3633(3) 0.2602(4) 0.2658(3) 0.0454(12) Uani 1 1 d . . .
H8A H 0.3891 0.2938 0.2072 0.068 Uiso 1 1 calc GR . .
H8B H 0.3912 0.1984 0.2638 0.068 Uiso 1 1 calc GR . .
H8C H 0.3872 0.2901 0.3275 0.068 Uiso 1 1 calc GR . .
C9 C 0.2410(4) 0.0880(3) 0.3696(3) 0.0412(11) Uani 1 1 d . . .
H9A H 0.3187 0.0973 0.3696 0.049 Uiso 1 1 calc R . .
H9B H 0.2221 0.0574 0.4332 0.049 Uiso 1 1 calc R . .
C10 C 0.2123(5) 0.0263(3) 0.2823(4) 0.0585(16) Uani 1 1 d . . .
H10A H 0.2305 0.0560 0.2188 0.088 Uiso 1 1 calc GR . .
H10B H 0.1361 0.0136 0.2838 0.088 Uiso 1 1 calc GR . .
H10C H 0.2518 -0.0305 0.2882 0.088 Uiso 1 1 calc GR . .
C11 C 0.2313(3) 0.2501(3) 0.4806(3) 0.0297(8) Uani 1 1 d . . .
H11A H 0.2153 0.2104 0.5386 0.036 Uiso 1 1 calc R . .
H11B H 0.3093 0.2530 0.4737 0.036 Uiso 1 1 calc R . .
C12 C 0.1902(4) 0.3441(3) 0.5035(3) 0.0377(10) Uani 1 1 d . . .
H12A H 0.2034 0.3837 0.4458 0.057 Uiso 1 1 calc GR . .
H12B H 0.2268 0.3681 0.5628 0.057 Uiso 1 1 calc GR . .
H12C H 0.1139 0.3413 0.5168 0.057 Uiso 1 1 calc GR . .
F1 F 0.0000 0.3152(2) -0.0181(2) 0.0262(6) Uani 1 2 d S T P
F2 F 0.0000 0.4890(2) 0.0389(2) 0.0333(8) Uani 1 2 d S T P
F3 F 0.0000 0.53256(19) 0.2377(2) 0.0305(7) Uani 1 2 d S T P
F4 F 0.0000 0.40470(19) 0.3768(2) 0.0237(6) Uani 1 2 d S T P
I1 I 0.0000 0.09792(2) 0.51692(2) 0.03705(11) Uani 1 2 d S T P
I2 I 0.0000 0.13306(2) 0.10079(2) 0.02483(8) Uani 1 2 d S T P
Ni1 Ni 0.0000 0.19874(4) 0.36301(4) 0.01893(12) Uani 1 2 d S T P
P1 P 0.17629(8) 0.19852(6) 0.36690(7) 0.02392(19) Uani 1 1 d . . .

loop_
_atom_site_aniso_label
_atom_site_aniso_U_11
_atom_site_aniso_U_22
_atom_site_aniso_U_33
_atom_site_aniso_U_23
_atom_site_aniso_U_13
_atom_site_aniso_U_12
C1 0.023(2) 0.014(2) 0.0121(18) -0.0005(15) 0.000 0.000
C2 0.025(2) 0.0121(19) 0.0134(19) -0.0008(15) 0.000 0.000
C3 0.021(2) 0.022(2) 0.0088(19) 0.0049(15) 0.000 0.000
C4 0.024(2) 0.019(2) 0.020(2) 0.0096(18) 0.000 0.000
C5 0.022(2) 0.012(2) 0.023(2) 0.0008(17) 0.000 0.000
C6 0.019(2) 0.0151(19) 0.0130(18) -0.0013(17) 0.000 0.000
C7 0.0273(18) 0.0330(19) 0.0186(14) 0.0039(12) 0.0022(14) 0.0135(15)
C8 0.030(2) 0.074(3) 0.032(2) 0.013(2) 0.0018(18) 0.017(2)
C9 0.064(3) 0.034(2) 0.0251(17) 0.0034(17) 0.001(2) 0.032(2)
C10 0.111(5) 0.029(2) 0.036(2) -0.003(2) -0.007(3) 0.040(3)
C11 0.035(2) 0.0384(19) 0.0160(14) -0.0002(14) -0.0050(15) 0.0129(17)
C12 0.055(3) 0.0316(19) 0.0262(19) -0.0046(16) -0.0145(18) 0.0119(19)
F1 0.0357(17) 0.0323(16) 0.0106(11) 0.0025(11) 0.000 0.000
F2 0.0508(19) 0.0228(15) 0.0262(18) 0.0161(12) 0.000 0.000
F3 0.0446(19) 0.0125(12) 0.0344(17) 0.0000(12) 0.000 0.000
F4 0.0358(17) 0.0199(14) 0.0155(13) -0.0046(11) 0.000 0.000
I1 0.0713(3) 0.02070(16) 0.01918(14) 0.01004(13) 0.000 0.000
I2 0.03948(17) 0.01701(14) 0.01801(12) -0.00427(11) 0.000 0.000
Ni1 0.0347(3) 0.0112(2) 0.0109(2) 0.0016(2) 0.000 0.000
P1 0.0364(5) 0.0218(4) 0.0136(3) 0.0021(3) 0.0002(4) 0.0145(4)

loop_
_atom_type_symbol
_atom_type_description
_atom_type_scat_dispersion_real
_atom_type_scat_dispersion_imag
_atom_type_scat_source
C C 0.0033 0.0016 'International Tables Vol C Tables 4.2.6.8 and 6.1.1.4'
H H 0.0000 0.0000 'International Tables Vol C Tables 4.2.6.8 and 6.1.1.4'
F F 0.0171 0.0103 'International Tables Vol C Tables 4.2.6.8 and 6.1.1.4'
I I -0.4742 1.8119 'International Tables Vol C Tables 4.2.6.8 and 6.1.1.4'
Ni Ni 0.3393 1.1124 'International Tables Vol C Tables 4.2.6.8 and 6.1.1.4'
P P 0.1023 0.0942 'International Tables Vol C Tables 4.2.6.8 and 6.1.1.4'

loop_
_exptl_crystal_face_index_h
_exptl_crystal_face_index_k
_exptl_crystal_face_index_l
_exptl_crystal_face_perp_dist
1 0 0 0.0203
-1 0 0 0.0203
0 0 1 0.0718
0 3 -2 0.1038
0 -3 2 0.1038
0 0 -1 0.0718
-1 -3 -2 0.0880
1 -1 -1 0.0657
-1 1 1 0.0625
-2 0 -1 0.0427
1 3 2 0.0880
2 0 -1 0.0469

loop_
_geom_angle_atom_site_label_1
_geom_angle_atom_site_label_2
_geom_angle_atom_site_label_3
_geom_angle
_geom_angle_site_symmetry_1
_geom_angle_site_symmetry_3
C2 C1 Ni1 126.2(3) . .
C6 C1 C2 114.1(4) . .
C6 C1 Ni1 119.7(3) . .
C1 C2 I2 121.1(3) . .
C3 C2 C1 122.1(4) . .
C3 C2 I2 116.8(3) . .
C4 C3 C2 121.6(4) . .
F1 C3 C2 121.8(4) . .
F1 C3 C4 116.6(4) . .
C3 C4 C5 118.2(4) . .
F2 C4 C3 121.5(4) . .
F2 C4 C5 120.3(4) . .
C6 C5 C4 118.9(4) . .
F3 C5 C4 119.6(4) . .
F3 C5 C6 121.5(4) . .
C5 C6 C1 125.1(4) . .
F4 C6 C1 120.4(4) . .
F4 C6 C5 114.6(4) . .
H7A C7 H7B 107.3 . .
C8 C7 H7A 108.0 . .
C8 C7 H7B 108.0 . .
C8 C7 P1 117.1(3) . .
P1 C7 H7A 108.0 . .
P1 C7 H7B 108.0 . .
C7 C8 H8A 109.5 . .
C7 C8 H8B 109.5 . .
C7 C8 H8C 109.5 . .
H8A C8 H8B 109.5 . .
H8A C8 H8C 109.5 . .
H8B C8 H8C 109.5 . .
H9A C9 H9B 107.6 . .
C10 C9 H9A 108.6 . .
C10 C9 H9B 108.6 . .
C10 C9 P1 114.6(3) . .
P1 C9 H9A 108.6 . .
P1 C9 H9B 108.6 . .
C9 C10 H10A 109.5 . .
C9 C10 H10B 109.5 . .
C9 C10 H10C 109.5 . .
H10A C10 H10B 109.5 . .
H10A C10 H10C 109.5 . .
H10B C10 H10C 109.5 . .
H11A C11 H11B 107.5 . .
C12 C11 H11A 108.6 . .
C12 C11 H11B 108.6 . .
C12 C11 P1 114.8(3) . .
P1 C11 H11A 108.6 . .
P1 C11 H11B 108.6 . .
C11 C12 H12A 109.5 . .
C11 C12 H12B 109.5 . .
C11 C12 H12C 109.5 . .
H12A C12 H12B 109.5 . .
H12A C12 H12C 109.5 . .
H12B C12 H12C 109.5 . .
C1 Ni1 I1 173.81(13) . .
C1 Ni1 P1 91.04(3) . .
C1 Ni1 P1 91.04(3) . 3
P1 Ni1 I1 88.87(3) . .
P1 Ni1 I1 88.87(3) 3 .
P1 Ni1 P1 177.33(5) . 3
C7 P1 C9 103.8(2) . .
C7 P1 C11 104.4(2) . .
C7 P1 Ni1 115.93(12) . .
C9 P1 C11 100.79(19) . .
C9 P1 Ni1 116.65(19) . .
C11 P1 Ni1 113.42(13) . .

loop_
_geom_bond_atom_site_label_1
_geom_bond_atom_site_label_2
_geom_bond_distance
_geom_bond_site_symmetry_2
C1 C2 1.403(6) .
C1 C6 1.385(6) .
C1 Ni1 1.907(4) .
C2 C3 1.381(6) .
C2 I2 2.096(4) .
C3 C4 1.375(6) .
C3 F1 1.359(5) .
C4 C5 1.387(7) .
C4 F2 1.334(5) .
C5 C6 1.380(6) .
C5 F3 1.340(5) .
C6 F4 1.357(6) .
C7 H7A 0.9900 .
C7 H7B 0.9900 .
C7 C8 1.530(6) .
C7 P1 1.824(4) .
C8 H8A 0.9800 .
C8 H8B 0.9800 .
C8 H8C 0.9800 .
C9 H9A 0.9900 .
C9 H9B 0.9900 .
C9 C10 1.521(7) .
C9 P1 1.828(4) .
C10 H10A 0.9800 .
C10 H10B 0.9800 .
C10 H10C 0.9800 .
C11 H11A 0.9900 .
C11 H11B 0.9900 .
C11 C12 1.516(5) .
C11 P1 1.831(4) .
C12 H12A 0.9800 .
C12 H12B 0.9800 .
C12 H12C 0.9800 .
I1 Ni1 2.5332(6) .
Ni1 P1 2.2254(10) 3
Ni1 P1 2.2254(10) .

loop_
_geom_torsion_atom_site_label_1
_geom_torsion_atom_site_label_2
_geom_torsion_atom_site_label_3
_geom_torsion_atom_site_label_4
_geom_torsion
C1 C2 C3 C4 0.000(1)
C1 C2 C3 F1 180.000(1)
C2 C1 C6 C5 0.000(1)
C2 C1 C6 F4 180.000(1)
C2 C3 C4 C5 0.000(1)
C2 C3 C4 F2 180.000(1)
C3 C4 C5 C6 0.000(1)
C3 C4 C5 F3 180.000(1)
C4 C5 C6 C1 0.000(1)
C4 C5 C6 F4 180.000(1)
C6 C1 C2 C3 0.000(1)
C6 C1 C2 I2 180.000(1)
C8 C7 P1 C9 -52.0(4)
C8 C7 P1 C11 53.2(4)
C8 C7 P1 Ni1 178.7(3)
C10 C9 P1 C7 -71.8(4)
C10 C9 P1 C11 -179.7(4)
C10 C9 P1 Ni1 57.1(4)
C12 C11 P1 C7 74.4(4)
C12 C11 P1 C9 -178.1(4)
C12 C11 P1 Ni1 -52.7(4)
F1 C3 C4 C5 180.000(1)
F1 C3 C4 F2 0.000(1)
F2 C4 C5 C6 180.000(1)
F2 C4 C5 F3 0.000(1)
F3 C5 C6 C1 180.000(1)
F3 C5 C6 F4 0.000(1)
I2 C2 C3 C4 180.000(1)
I2 C2 C3 F1 0.000(1)
Ni1 C1 C2 C3 180.000(1)
Ni1 C1 C2 I2 0.000(1)
Ni1 C1 C6 C5 180.000(1)
Ni1 C1 C6 F4 0.000(1)

loop_
_exptl_oxdiff_crystal_face_indexfrac_h
_exptl_oxdiff_crystal_face_indexfrac_k
_exptl_oxdiff_crystal_face_indexfrac_l
_exptl_oxdiff_crystal_face_x
_exptl_oxdiff_crystal_face_y
_exptl_oxdiff_crystal_face_z
0.9990 0.0004 -0.0003 0.0128 -0.0438 -0.0144
-0.9990 -0.0004 0.0003 -0.0128 0.0438 0.0144
0.0004 0.0003 0.9995 0.0451 0.0040 0.0281
-0.0003 2.9975 -2.0014 -0.0127 0.0589 -0.1904
0.0003 -2.9975 2.0014 0.0127 -0.0589 0.1904
-0.0004 -0.0003 -0.9995 -0.0451 -0.0040 -0.0281
-1.0003 -2.9990 -1.9962 -0.1806 -0.0310 0.0924
0.9984 -0.9992 -0.9989 -0.0582 -0.0701 0.0022
-0.9984 0.9992 0.9989 0.0582 0.0701 -0.0022
-1.9984 -0.0011 -0.9989 -0.0708 0.0837 0.0008
1.0003 2.9990 1.9962 0.1806 0.0310 -0.0924
1.9976 0.0005 -1.0000 -0.0195 -0.0916 -0.0570
